data_7049452
loop_
_publ_author_name
'Parasar, Devaborniny'
'Jayaratna, Naleen B.'
'Mu\~noz-Castro, Alvaro'
'Conway, Allison E.'
'Mykhailiuk, Pavel K.'
'Dias, H. V. Rasika'

_publ_section_title
;
 Carbonyl complexes of copper(i) stabilized by bridging fluorinated
 pyrazolates and halide ions.
;
_journal_issue 19
_journal_name_full 'Dalton transactions (Cambridge, England : 2003)'
_journal_page_first 6358
_journal_page_last 6371
_journal_paper_doi 10.1039/c9dt00486f
_journal_volume 48
_journal_year 2019
_chemical_formula_moiety 'Br C24 Cl4 Cu4 F24 N8 O4, C8 H20 N'
_chemical_formula_sum 'C32 H20 Br Cl4 Cu4 F24 N9 O4'
_chemical_formula_weight 1526.44
_space_group_crystal_system monoclinic
_space_group_IT_number 15
_space_group_name_Hall '-C 2yc'
_space_group_name_H-M_alt 'C 1 2/c 1'
_symmetry_space_group_name_Hall '-C 2yc'
_symmetry_space_group_name_H-M 'C 1 2/c 1'
_atom_sites_solution_hydrogens geom
_atom_sites_solution_primary dual
_audit_creation_date 2018-07-25
_audit_creation_method
;
Olex2 1.2
(compiled 2018.05.29 svn.r3508 for OlexSys, GUI svn.r5506)
;
_audit_update_record
;
2019-01-31 deposited with the CCDC.    2019-03-25 downloaded from the CCDC.
;
_cell_angle_alpha 90
_cell_angle_beta 94.807(3)
_cell_angle_gamma 90
_cell_formula_units_Z 12
_cell_length_a 51.263(5)
_cell_length_b 16.7952(15)
_cell_length_c 17.4829(15)
_cell_measurement_reflns_used 9275
_cell_measurement_temperature 100(2)
_cell_measurement_theta_max 30.50
_cell_measurement_theta_min 3.08
_cell_volume 14999(2)
_computing_cell_refinement 'SAINT V8.38A (?, 2016)'
_computing_data_reduction 'SAINT V8.38A (?, 2016)'
_computing_molecular_graphics 'Olex2 (Dolomanov et al., 2009)'
_computing_publication_material 'Olex2 (Dolomanov et al., 2009)'
_computing_structure_refinement 'ShelXL (Sheldrick, 2015)'
_computing_structure_solution 'ShelXT (Sheldrick, 2015)'
_diffrn_ambient_temperature 99.99
_diffrn_detector_area_resol_mean 8
_diffrn_measured_fraction_theta_full 0.998
_diffrn_measured_fraction_theta_max 0.997
_diffrn_measurement_device_type 'Bruker D8 Quest with a Photon 100 CMOS detector'
_diffrn_measurement_method '\f and \w scans'
_diffrn_radiation_monochromator graphite
_diffrn_radiation_type MoK\a
_diffrn_radiation_wavelength 0.71073
_diffrn_reflns_av_R_equivalents 0.0437
_diffrn_reflns_av_unetI/netI 0.0354
_diffrn_reflns_Laue_measured_fraction_full 0.998
_diffrn_reflns_Laue_measured_fraction_max 0.997
_diffrn_reflns_limit_h_max 73
_diffrn_reflns_limit_h_min -73
_diffrn_reflns_limit_k_max 23
_diffrn_reflns_limit_k_min -23
_diffrn_reflns_limit_l_max 24
_diffrn_reflns_limit_l_min -24
_diffrn_reflns_number 104971
_diffrn_reflns_point_group_measured_fraction_full 0.998
_diffrn_reflns_point_group_measured_fraction_max 0.997
_diffrn_reflns_theta_full 25.242
_diffrn_reflns_theta_max 30.541
_diffrn_reflns_theta_min 2.693
_diffrn_source 'sealed tube'
_diffrn_standards_number 0
_exptl_absorpt_coefficient_mu 2.829
_exptl_absorpt_correction_T_max 0.3368
_exptl_absorpt_correction_T_min 0.2521
_exptl_absorpt_correction_type multi-scan
_exptl_absorpt_process_details
'SADABS-2016/2 (Bruker,2016/2) was used for absorption correction. wR2(int) was 0.0824 before and 0.0574 after correction. The Ratio of minimum to maximum transmission is 0.7485. The \l/2 correction factor is Not present.'
_exptl_crystal_colour yellow
_exptl_crystal_colour_primary yellow
_exptl_crystal_density_diffrn 2.028
_exptl_crystal_description rods
_exptl_crystal_F_000 8904
_exptl_crystal_size_max 0.4
_exptl_crystal_size_mid 0.25
_exptl_crystal_size_min 0.2
_refine_diff_density_max 0.718
_refine_diff_density_min -0.528
_refine_diff_density_rms 0.091
_refine_ls_extinction_method none
_refine_ls_goodness_of_fit_ref 1.015
_refine_ls_hydrogen_treatment constr
_refine_ls_matrix_type full
_refine_ls_number_parameters 1117
_refine_ls_number_reflns 22904
_refine_ls_number_restraints 162
_refine_ls_restrained_S_all 1.071
_refine_ls_R_factor_all 0.0572
_refine_ls_R_factor_gt 0.0355
_refine_ls_shift/su_max 0.006
_refine_ls_shift/su_mean 0.000
_refine_ls_structure_factor_coef Fsqd
_refine_ls_weighting_details 'w=1/[\s^2^(Fo^2^)+(0.0333P)^2^+30.1669P] where P=(Fo^2^+2Fc^2^)/3'
_refine_ls_weighting_scheme calc
_refine_ls_wR_factor_gt 0.0778
_refine_ls_wR_factor_ref 0.0864
_reflns_Friedel_coverage 0.000
_reflns_number_gt 17425
_reflns_number_total 22904
_reflns_threshold_expression 'I > 2\s(I)'
_cod_data_source_file c9dt00486f2.cif
_cod_data_source_block rad630_0m_a
_cod_depositor_comments 'Adding full bibliography for 7049446--7049452.cif.'
_cod_database_code 7049452
_shelx_shelxl_version_number 2017/1
_shelx_space_group_comment
;
The symmetry employed for this shelxl refinement is uniquely defined
by the following loop, which should always be used as a source of
symmetry information in preference to the above space-group names.
They are only intended as comments.
;
_shelx_estimated_absorpt_t_max 0.602
_shelx_estimated_absorpt_t_min 0.397
_olex2_refinement_description
;
1. Fixed Uiso
 At 1.2 times of:
  All C(H,H) groups
 At 1.5 times of:
  All C(H,H,H) groups
2. Restrained distances
 F10-F11 \\sim F10-F12 \\sim F11-F12 \\sim F12A-F11A \\sim F12A-F10A \\sim
F11A-F10A
 with sigma of 0.04
 C10-F10 \\sim C10-F11 \\sim C10-F12 \\sim C10-F12A \\sim C10-F11A \\sim
C10-F10A
 with sigma of 0.02
 F31-F32 \\sim F31-F33 \\sim F32-F33 \\sim F32A-F33A \\sim F32A-F31A \\sim
F33A-F31A
 with sigma of 0.04
 C29-F31 \\sim C29-F32 \\sim C29-F33 \\sim C29-F32A \\sim C29-F33A \\sim
C29-F31A
 with sigma of 0.02
3. Uiso/Uaniso restraints and constraints
Uanis(F12) \\sim Ueq, Uanis(F12A) \\sim Ueq, Uanis(F10) \\sim Ueq, Uanis(F10A)
\\sim Ueq, Uanis(F11) \\sim Ueq, Uanis(F11A) \\sim Ueq: with sigma of 0.005 and
sigma for terminal atoms of 0.005
Uanis(F33A) \\sim Ueq, Uanis(F33) \\sim Ueq, Uanis(F31A) \\sim Ueq, Uanis(F31)
\\sim Ueq, Uanis(F32A) \\sim Ueq, Uanis(F32) \\sim Ueq: with sigma of 0.005 and
sigma for terminal atoms of 0.005
Uanis(C46) \\sim Ueq, Uanis(C48) \\sim Ueq: with sigma of 0.005 and sigma for
terminal atoms of 0.005
Uanis(F3) \\sim Ueq, Uanis(F1) \\sim Ueq, Uanis(F2) \\sim Ueq: with sigma of
0.008 and sigma for terminal atoms of 0.008
4. Others
 Sof(F12A)=Sof(F11A)=Sof(F10A)=1-FVAR(1)
 Sof(F10)=Sof(F11)=Sof(F12)=FVAR(1)
 Sof(F32A)=Sof(F33A)=Sof(F31A)=1-FVAR(2)
 Sof(F31)=Sof(F32)=Sof(F33)=FVAR(2)
5.a Secondary CH2 refined with riding coordinates:
 C37(H37A,H37B), C39(H39A,H39B), C41(H41A,H41B), C43(H43A,H43B), C45(H45A,
 H45B), C47(H47A,H47B)
5.b Idealised Me refined as rotating group:
 C38(H38A,H38B,H38C), C40(H40A,H40B,H40C), C42(H42A,H42B,H42C), C44(H44A,H44B,
 H44C), C46(H46A,H46B,H46C), C48(H48A,H48B,H48C)
;
_olex2_submission_special_instructions 'No special instructions were received'

loop_
_space_group_symop_operation_xyz
'x, y, z'
'-x, y, -z+1/2'
'x+1/2, y+1/2, z'
'-x+1/2, y+1/2, -z+1/2'
'-x, -y, -z'
'x, -y, z-1/2'
'-x+1/2, -y+1/2, -z'
'x+1/2, -y+1/2, z-1/2'

loop_
_atom_site_label
_atom_site_type_symbol
_atom_site_fract_x
_atom_site_fract_y
_atom_site_fract_z
_atom_site_U_iso_or_equiv
_atom_site_adp_type
_atom_site_occupancy
_atom_site_site_symmetry_order
_atom_site_calc_flag
_atom_site_refinement_flags_posn
_atom_site_refinement_flags_adp
_atom_site_refinement_flags_occupancy
_atom_site_disorder_assembly
_atom_site_disorder_group
Br1 Br 0.66856(2) 0.39908(2) 0.57969(2) 0.01947(5) Uani 1 1 d . . . . .
Cu1 Cu 0.69575(2) 0.27124(2) 0.56060(2) 0.01753(5) Uani 1 1 d . . . . .
Cu2 Cu 0.63840(2) 0.28377(2) 0.61535(2) 0.01640(5) Uani 1 1 d . . . . .
Cu3 Cu 0.69506(2) 0.52713(2) 0.62086(2) 0.01955(6) Uani 1 1 d . . . . .
Cu4 Cu 0.63836(2) 0.51402(2) 0.52587(2) 0.01849(6) Uani 1 1 d . . . . .
Cl1 Cl 0.70113(2) 0.11393(5) 0.85996(4) 0.0513(2) Uani 1 1 d . . . . .
Cl2 Cl 0.63024(2) 0.06402(4) 0.35434(3) 0.03117(13) Uani 1 1 d . . . . .
Cl3 Cl 0.62328(2) 0.71189(5) 0.79395(5) 0.0536(2) Uani 1 1 d . . . . .
Cl4 Cl 0.70961(2) 0.63433(4) 0.30951(4) 0.03636(15) Uani 1 1 d . . . . .
F1 F 0.74530(4) 0.24059(15) 0.68949(17) 0.0843(8) Uani 1 1 d . U . . .
F2 F 0.73744(5) 0.12734(19) 0.64995(16) 0.1002(10) Uani 1 1 d . U . . .
F3 F 0.74679(4) 0.14604(18) 0.76790(12) 0.0916(10) Uani 1 1 d . U . . .
F4 F 0.64839(3) 0.22480(9) 0.87278(8) 0.0339(3) Uani 1 1 d . . . . .
F5 F 0.63664(4) 0.11574(10) 0.81819(10) 0.0450(4) Uani 1 1 d . . . . .
F6 F 0.62238(3) 0.22672(10) 0.77001(8) 0.0353(4) Uani 1 1 d . . . . .
F7 F 0.70986(3) 0.18658(10) 0.41296(9) 0.0375(4) Uani 1 1 d . . . . .
F8 F 0.70110(4) 0.06593(11) 0.43823(12) 0.0572(5) Uani 1 1 d . . . . .
F9 F 0.68649(3) 0.11842(13) 0.33122(9) 0.0506(5) Uani 1 1 d . . . . .
F10 F 0.59295(19) 0.1742(7) 0.5496(4) 0.042(2) Uani 0.245(8) 1 d D U . A 1
F11 F 0.58697(17) 0.2302(7) 0.4434(7) 0.058(3) Uani 0.245(8) 1 d D U . A 1
F12 F 0.58778(18) 0.1050(6) 0.4512(7) 0.054(3) Uani 0.245(8) 1 d D U . A 1
F13 F 0.67717(4) 0.65854(15) 0.85396(10) 0.0654(6) Uani 1 1 d . . . . .
F14 F 0.69888(4) 0.70231(12) 0.76425(12) 0.0600(6) Uani 1 1 d . . . . .
F15 F 0.70085(4) 0.58011(11) 0.79425(10) 0.0510(5) Uani 1 1 d . . . . .
F16 F 0.58122(3) 0.66192(13) 0.67630(12) 0.0602(6) Uani 1 1 d . . . . .
F17 F 0.59417(4) 0.66755(15) 0.56563(12) 0.0700(7) Uani 1 1 d . . . . .
F18 F 0.58560(3) 0.55581(11) 0.61203(15) 0.0673(7) Uani 1 1 d . . . . .
F19 F 0.75060(3) 0.54933(10) 0.49801(11) 0.0466(4) Uani 1 1 d . . . . .
F20 F 0.73737(3) 0.64607(11) 0.56389(9) 0.0400(4) Uani 1 1 d . . . . .
F21 F 0.74748(3) 0.66611(11) 0.44905(10) 0.0472(4) Uani 1 1 d . . . . .
F22 F 0.63974(4) 0.49925(11) 0.33149(10) 0.0479(4) Uani 1 1 d . . . . .
F23 F 0.62676(3) 0.61346(10) 0.36308(9) 0.0394(4) Uani 1 1 d . . . . .
F24 F 0.65248(3) 0.60288(14) 0.27367(9) 0.0593(6) Uani 1 1 d . . . . .
O1 O 0.73989(4) 0.35327(14) 0.49884(13) 0.0466(5) Uani 1 1 d . . . . .
O2 O 0.59533(3) 0.38310(12) 0.66317(11) 0.0351(4) Uani 1 1 d . . . . .
O3 O 0.74612(4) 0.46577(14) 0.68374(12) 0.0475(5) Uani 1 1 d . . . . .
O4 O 0.59139(4) 0.43656(14) 0.45173(14) 0.0532(6) Uani 1 1 d . . . . .
N1 N 0.69012(4) 0.22524(11) 0.66403(10) 0.0187(4) Uani 1 1 d . . . . .
N2 N 0.66594(3) 0.23024(10) 0.68850(10) 0.0173(3) Uani 1 1 d . . . . .
N3 N 0.66741(3) 0.20908(11) 0.49948(10) 0.0187(3) Uani 1 1 d . . . . .
N4 N 0.64268(3) 0.21793(11) 0.52014(10) 0.0177(3) Uani 1 1 d . . . . .
N5 N 0.66470(4) 0.57986(11) 0.66636(10) 0.0202(4) Uani 1 1 d . . . . .
N6 N 0.64119(4) 0.57591(11) 0.62535(10) 0.0197(4) Uani 1 1 d . . . . .
N7 N 0.69112(4) 0.57152(11) 0.51261(10) 0.0193(4) Uani 1 1 d . . . . .
N8 N 0.66777(4) 0.56155(11) 0.47207(10) 0.0184(3) Uani 1 1 d . . . . .
C1 C 0.70562(5) 0.18632(14) 0.71773(13) 0.0237(5) Uani 1 1 d . . . . .
C2 C 0.69121(5) 0.16501(15) 0.77780(13) 0.0270(5) Uani 1 1 d . . . . .
C3 C 0.66647(4) 0.19484(13) 0.75763(12) 0.0211(4) Uani 1 1 d . . . . .
C4 C 0.73390(5) 0.17495(19) 0.70729(15) 0.0364(6) Uani 1 1 d . . . . .
C5 C 0.64340(5) 0.19096(15) 0.80371(13) 0.0266(5) Uani 1 1 d . . . . .
C6 C 0.66677(4) 0.15732(13) 0.44065(11) 0.0190(4) Uani 1 1 d . . . . .
C7 C 0.64136(5) 0.13138(13) 0.42279(12) 0.0210(4) Uani 1 1 d . . . . .
C8 C 0.62682(4) 0.17141(13) 0.47436(12) 0.0187(4) Uani 1 1 d . . . . .
C9 C 0.69095(5) 0.13249(15) 0.40605(13) 0.0256(5) Uani 1 1 d . . . . .
C10 C 0.59815(5) 0.16775(15) 0.47996(13) 0.0261(5) Uani 1 1 d D . . . .
C11 C 0.66189(5) 0.62511(14) 0.72872(13) 0.0234(4) Uani 1 1 d . . . . .
C12 C 0.63641(5) 0.65165(14) 0.72790(14) 0.0272(5) Uani 1 1 d . . . . .
C13 C 0.62389(4) 0.61872(13) 0.66214(13) 0.0226(4) Uani 1 1 d . . . . .
C14 C 0.68450(5) 0.64119(16) 0.78542(14) 0.0305(5) Uani 1 1 d . . . . .
C15 C 0.59634(5) 0.62490(16) 0.62964(15) 0.0311(5) Uani 1 1 d . . . . .
C16 C 0.70821(4) 0.59839(13) 0.46424(13) 0.0208(4) Uani 1 1 d . . . . .
C17 C 0.69591(5) 0.60514(13) 0.39101(12) 0.0223(4) Uani 1 1 d . . . . .
C18 C 0.67049(4) 0.58141(13) 0.39871(12) 0.0201(4) Uani 1 1 d . . . . .
C19 C 0.73575(5) 0.61498(15) 0.49342(15) 0.0286(5) Uani 1 1 d . . . . .
C20 C 0.64749(5) 0.57444(16) 0.34159(13) 0.0279(5) Uani 1 1 d . . . . .
C31 C 0.72409(5) 0.31791(15) 0.52330(14) 0.0265(5) Uani 1 1 d . . . . .
C32 C 0.61064(4) 0.34146(14) 0.64447(12) 0.0214(4) Uani 1 1 d . . . . .
C33 C 0.72670(5) 0.49148(16) 0.66250(13) 0.0288(5) Uani 1 1 d . . . . .
C34 C 0.60904(5) 0.46786(16) 0.47937(14) 0.0302(5) Uani 1 1 d . . . . .
Br2 Br 0.500000 0.09897(2) 0.750000 0.02244(7) Uani 1 2 d S T P . .
Cu5 Cu 0.47033(2) 0.21884(2) 0.77243(2) 0.01697(5) Uani 1 1 d . . . . .
Cu6 Cu 0.47267(2) -0.02316(2) 0.69771(2) 0.02078(6) Uani 1 1 d . . . . .
Cl5 Cl 0.47087(2) 0.42347(5) 0.50290(4) 0.04546(19) Uani 1 1 d . . . . .
Cl6 Cl 0.54907(2) -0.17213(5) 0.51250(4) 0.04737(19) Uani 1 1 d . . . . .
F25 F 0.42189(3) 0.26307(11) 0.60675(11) 0.0487(5) Uani 1 1 d . . . . .
F26 F 0.42874(3) 0.33910(10) 0.70258(8) 0.0357(4) Uani 1 1 d . . . . .
F27 F 0.42452(3) 0.38923(12) 0.59055(11) 0.0572(6) Uani 1 1 d . . . . .
F28 F 0.54837(3) 0.29993(9) 0.58693(9) 0.0330(3) Uani 1 1 d . . . . .
F29 F 0.53771(3) 0.42301(10) 0.59312(10) 0.0417(4) Uani 1 1 d . . . . .
F30 F 0.52713(3) 0.35627(14) 0.49101(9) 0.0537(5) Uani 1 1 d . . . . .
F31 F 0.47255(9) -0.0442(2) 0.5125(2) 0.0507(11) Uani 0.697(11) 1 d D U . B 1
F32 F 0.49383(10) -0.1353(4) 0.4575(3) 0.0656(14) Uani 0.697(11) 1 d D U . B 1
F33 F 0.46742(10) -0.1636(3) 0.5409(3) 0.0701(16) Uani 0.697(11) 1 d D U . B 1
F34 F 0.58664(3) -0.16261(11) 0.65404(10) 0.0478(4) Uani 1 1 d . . . . .
F35 F 0.57338(3) -0.13827(11) 0.76457(9) 0.0425(4) Uani 1 1 d . . . . .
F36 F 0.58442(3) -0.04255(10) 0.69381(12) 0.0480(4) Uani 1 1 d . . . . .
O5 O 0.42219(4) 0.13855(13) 0.81033(13) 0.0463(5) Uani 1 1 d . . . . .
O6 O 0.42542(4) 0.05045(14) 0.62212(14) 0.0511(6) Uani 1 1 d . . . . .
N9 N 0.47794(3) 0.27541(11) 0.67490(9) 0.0169(3) Uani 1 1 d . . . . .
N10 N 0.50310(3) 0.27980(11) 0.65788(9) 0.0169(3) Uani 1 1 d . . . . .
N11 N 0.50344(4) -0.07424(11) 0.65319(10) 0.0216(4) Uani 1 1 d . . . . .
N12 N 0.52625(4) -0.07469(12) 0.69776(10) 0.0219(4) Uani 1 1 d . . . . .
C21 C 0.46336(4) 0.32178(13) 0.62563(11) 0.0180(4) Uani 1 1 d . . . . .
C22 C 0.47923(4) 0.35734(14) 0.57515(12) 0.0228(4) Uani 1 1 d . . . . .
C23 C 0.50407(4) 0.32902(13) 0.59772(12) 0.0196(4) Uani 1 1 d . . . . .
C24 C 0.43459(4) 0.32815(15) 0.63086(13) 0.0236(5) Uani 1 1 d . . . . .
C25 C 0.52927(5) 0.35105(16) 0.56735(13) 0.0266(5) Uani 1 1 d . . . . .
C26 C 0.50785(5) -0.10639(14) 0.58508(13) 0.0262(5) Uani 1 1 d . . . . .
C27 C 0.53372(5) -0.12890(14) 0.58520(14) 0.0279(5) Uani 1 1 d . . . . .
C28 C 0.54471(5) -0.10737(13) 0.65767(13) 0.0242(5) Uani 1 1 d . . . . .
C29 C 0.48618(6) -0.11432(17) 0.52358(14) 0.0370(6) Uani 1 1 d D . . . .
C30 C 0.57208(5) -0.11293(15) 0.69202(15) 0.0301(5) Uani 1 1 d . . . . .
C35 C 0.44011(5) 0.17202(14) 0.79621(13) 0.0248(5) Uani 1 1 d . . . . .
C36 C 0.44326(5) 0.01972(16) 0.64882(14) 0.0302(5) Uani 1 1 d . . . . .
N13 N 0.66544(4) -0.09573(12) 0.59529(10) 0.0210(4) Uani 1 1 d . . . . .
C37 C 0.65056(5) -0.05249(15) 0.65466(14) 0.0298(5) Uani 1 1 d . . . . .
H37A H 0.633756 -0.080509 0.659034 0.036 Uiso 1 1 calc R . . . .
H37B H 0.660818 -0.056510 0.705061 0.036 Uiso 1 1 calc R . . . .
C38 C 0.64479(8) 0.03391(18) 0.63845(19) 0.0539(9) Uani 1 1 d . . . . .
H38A H 0.635909 0.056836 0.680804 0.081 Uiso 1 1 calc GR . . . .
H38B H 0.633492 0.038733 0.590619 0.081 Uiso 1 1 calc GR . . . .
H38C H 0.661224 0.062508 0.633375 0.081 Uiso 1 1 calc GR . . . .
C39 C 0.65142(5) -0.08739(16) 0.51646(13) 0.0306(5) Uani 1 1 d . . . . .
H39A H 0.661365 -0.117038 0.479536 0.037 Uiso 1 1 calc R . . . .
H39B H 0.651494 -0.030511 0.501628 0.037 Uiso 1 1 calc R . . . .
C40 C 0.62350(5) -0.1167(2) 0.50912(16) 0.0449(8) Uani 1 1 d . . . . .
H40A H 0.613006 -0.084519 0.541848 0.067 Uiso 1 1 calc GR . . . .
H40B H 0.623039 -0.172561 0.525177 0.067 Uiso 1 1 calc GR . . . .
H40C H 0.616312 -0.112086 0.455572 0.067 Uiso 1 1 calc GR . . . .
C41 C 0.66753(6) -0.18100(15) 0.62056(16) 0.0338(6) Uani 1 1 d . . . . .
H41A H 0.649648 -0.202451 0.623413 0.041 Uiso 1 1 calc R . . . .
H41B H 0.676493 -0.182876 0.672934 0.041 Uiso 1 1 calc R . . . .
C42 C 0.68215(7) -0.23470(18) 0.5687(2) 0.0519(8) Uani 1 1 d . . . . .
H42A H 0.682070 -0.289430 0.588123 0.078 Uiso 1 1 calc GR . . . .
H42B H 0.700254 -0.216169 0.568037 0.078 Uiso 1 1 calc GR . . . .
H42C H 0.673542 -0.233129 0.516509 0.078 Uiso 1 1 calc GR . . . .
C43 C 0.69229(5) -0.05859(18) 0.59068(15) 0.0356(6) Uani 1 1 d . . . . .
H43A H 0.689962 -0.001904 0.576142 0.043 Uiso 1 1 calc R . . . .
H43B H 0.701001 -0.085383 0.549279 0.043 Uiso 1 1 calc R . . . .
C44 C 0.71031(6) -0.0633(3) 0.66471(17) 0.0552(9) Uani 1 1 d . . . . .
H44A H 0.702629 -0.032936 0.705128 0.083 Uiso 1 1 calc GR . . . .
H44B H 0.727447 -0.040845 0.655885 0.083 Uiso 1 1 calc GR . . . .
H44C H 0.712400 -0.119016 0.680593 0.083 Uiso 1 1 calc GR . . . .
N14 N 0.500000 0.38605(17) 0.250000 0.0282(6) Uani 1 2 d S T P . .
C45 C 0.52066(8) 0.4359(2) 0.21687(19) 0.0563(10) Uani 1 1 d . . . . .
H45A H 0.512282 0.468272 0.174295 0.068 Uiso 1 1 calc R . . . .
H45B H 0.533431 0.400061 0.194951 0.068 Uiso 1 1 calc R . . . .
C46 C 0.53529(13) 0.4910(4) 0.2738(4) 0.133(2) Uani 1 1 d . U . . .
H46A H 0.550128 0.514797 0.250277 0.200 Uiso 1 1 calc GR . . . .
H46B H 0.541725 0.460669 0.319432 0.200 Uiso 1 1 calc GR . . . .
H46C H 0.523495 0.533144 0.288599 0.200 Uiso 1 1 calc GR . . . .
C47 C 0.51138(7) 0.3350(2) 0.31511(18) 0.0571(10) Uani 1 1 d . . . . .
H47A H 0.496990 0.304916 0.336140 0.068 Uiso 1 1 calc R . . . .
H47B H 0.519165 0.370185 0.356355 0.068 Uiso 1 1 calc R . . . .
C48 C 0.53226(9) 0.2759(3) 0.2936(3) 0.0946(16) Uani 1 1 d . U . . .
H48A H 0.524798 0.240611 0.252802 0.142 Uiso 1 1 calc GR . . . .
H48B H 0.538252 0.244200 0.338702 0.142 Uiso 1 1 calc GR . . . .
H48C H 0.547095 0.305126 0.275409 0.142 Uiso 1 1 calc GR . . . .
F12A F 0.59069(5) 0.09305(17) 0.4983(3) 0.0604(11) Uani 0.755(8) 1 d D U . A 2
F11A F 0.58467(5) 0.1829(3) 0.41485(14) 0.0585(11) Uani 0.755(8) 1 d D U . A 2
F10A F 0.58962(6) 0.2134(3) 0.5332(2) 0.0524(11) Uani 0.755(8) 1 d D U . A 2
F32A F 0.4946(2) -0.0987(7) 0.4548(5) 0.043(2) Uani 0.303(11) 1 d D U . B 2
F33A F 0.4797(3) -0.1927(5) 0.5198(5) 0.067(3) Uani 0.303(11) 1 d D U . B 2
F31A F 0.46641(17) -0.0754(8) 0.5308(6) 0.059(3) Uani 0.303(11) 1 d D U . B 2

loop_
_atom_site_aniso_label
_atom_site_aniso_U_11
_atom_site_aniso_U_22
_atom_site_aniso_U_33
_atom_site_aniso_U_23
_atom_site_aniso_U_13
_atom_site_aniso_U_12
Br1 0.01792(10) 0.01497(9) 0.02542(10) 0.00199(8) 0.00123(8) -0.00002(7)
Cu1 0.01607(12) 0.02197(13) 0.01455(11) -0.00051(10) 0.00123(9) -0.00023(10)
Cu2 0.01630(12) 0.01913(12) 0.01367(11) -0.00139(9) 0.00066(9) 0.00096(9)
Cu3 0.01591(12) 0.02675(14) 0.01586(11) 0.00011(10) 0.00054(9) -0.00199(10)
Cu4 0.01611(12) 0.02258(13) 0.01659(12) 0.00065(10) 0.00016(9) -0.00239(10)
Cl1 0.0416(4) 0.0742(5) 0.0389(4) 0.0384(4) 0.0082(3) 0.0227(4)
Cl2 0.0388(3) 0.0293(3) 0.0249(3) -0.0134(2) -0.0003(2) -0.0064(2)
Cl3 0.0588(5) 0.0568(5) 0.0446(4) -0.0274(4) 0.0008(3) 0.0264(4)
Cl4 0.0375(3) 0.0467(4) 0.0270(3) 0.0139(3) 0.0156(3) 0.0045(3)
F1 0.0206(9) 0.0914(17) 0.141(2) 0.0581(16) 0.0051(11) 0.0058(10)
F2 0.0618(15) 0.146(3) 0.0977(19) -0.0453(18) 0.0343(14) 0.0301(16)
F3 0.0387(11) 0.177(3) 0.0614(13) 0.0718(15) 0.0168(9) 0.0542(14)
F4 0.0373(8) 0.0433(9) 0.0216(7) 0.0025(6) 0.0057(6) 0.0038(7)
F5 0.0591(11) 0.0303(8) 0.0490(10) 0.0101(7) 0.0242(9) -0.0112(8)
F6 0.0196(7) 0.0563(10) 0.0304(7) 0.0170(7) 0.0037(6) 0.0002(7)
F7 0.0278(8) 0.0448(9) 0.0416(9) -0.0144(7) 0.0120(7) -0.0026(7)
F8 0.0613(12) 0.0405(10) 0.0745(13) 0.0195(9) 0.0331(10) 0.0291(9)
F9 0.0386(9) 0.0895(14) 0.0246(8) -0.0269(9) 0.0084(7) -0.0029(9)
F10 0.035(4) 0.063(5) 0.029(3) -0.006(3) 0.011(3) -0.003(3)
F11 0.036(4) 0.064(5) 0.075(5) 0.036(4) 0.007(3) 0.009(3)
F12 0.042(4) 0.053(4) 0.067(5) -0.033(4) 0.007(3) -0.021(3)
F13 0.0464(11) 0.1161(19) 0.0335(9) -0.0396(11) 0.0010(8) -0.0057(11)
F14 0.0460(11) 0.0565(12) 0.0735(13) 0.0123(10) -0.0199(10) -0.0243(9)
F15 0.0604(12) 0.0472(10) 0.0403(9) -0.0136(8) -0.0270(8) 0.0158(9)
F16 0.0328(9) 0.0866(15) 0.0625(12) -0.0260(11) 0.0108(9) 0.0180(10)
F17 0.0417(11) 0.1095(19) 0.0576(12) 0.0381(13) -0.0030(9) 0.0186(11)
F18 0.0267(9) 0.0415(10) 0.129(2) -0.0200(12) -0.0201(11) 0.0054(8)
F19 0.0232(8) 0.0419(10) 0.0743(12) -0.0014(9) 0.0026(8) 0.0057(7)
F20 0.0270(8) 0.0559(10) 0.0372(8) -0.0076(8) 0.0032(6) -0.0131(7)
F21 0.0371(9) 0.0564(11) 0.0491(10) 0.0153(9) 0.0107(8) -0.0221(8)
F22 0.0587(11) 0.0420(10) 0.0391(9) -0.0126(8) -0.0183(8) -0.0020(8)
F23 0.0249(8) 0.0492(10) 0.0432(9) 0.0004(8) -0.0025(7) 0.0091(7)
F24 0.0376(10) 0.1173(18) 0.0224(8) 0.0316(10) -0.0007(7) -0.0003(10)
O1 0.0306(10) 0.0561(14) 0.0552(13) 0.0081(11) 0.0154(9) -0.0097(10)
O2 0.0261(9) 0.0449(11) 0.0354(10) 0.0018(8) 0.0086(8) 0.0128(8)
O3 0.0255(10) 0.0686(15) 0.0469(12) 0.0162(11) -0.0061(9) 0.0034(10)
O4 0.0387(12) 0.0536(14) 0.0629(15) 0.0010(11) -0.0210(11) -0.0175(10)
N1 0.0204(9) 0.0195(9) 0.0163(8) 0.0009(7) 0.0018(7) 0.0035(7)
N2 0.0189(9) 0.0173(8) 0.0157(8) 0.0019(6) 0.0004(6) 0.0000(7)
N3 0.0190(9) 0.0221(9) 0.0151(8) -0.0026(7) 0.0017(6) 0.0006(7)
N4 0.0175(8) 0.0197(9) 0.0157(8) -0.0028(7) 0.0005(6) 0.0003(7)
N5 0.0190(9) 0.0224(9) 0.0194(8) -0.0016(7) 0.0022(7) -0.0028(7)
N6 0.0188(9) 0.0221(9) 0.0183(8) -0.0013(7) 0.0016(7) -0.0003(7)
N7 0.0187(9) 0.0205(9) 0.0187(8) 0.0022(7) 0.0015(7) -0.0014(7)
N8 0.0199(9) 0.0182(8) 0.0174(8) 0.0019(7) 0.0027(7) -0.0014(7)
C1 0.0241(11) 0.0253(11) 0.0217(10) 0.0049(9) 0.0012(8) 0.0076(9)
C2 0.0301(12) 0.0287(12) 0.0221(11) 0.0101(9) 0.0007(9) 0.0056(10)
C3 0.0231(11) 0.0214(10) 0.0190(10) 0.0058(8) 0.0025(8) -0.0002(8)
C4 0.0292(13) 0.0515(17) 0.0293(13) 0.0167(12) 0.0063(10) 0.0183(12)
C5 0.0296(12) 0.0277(12) 0.0227(11) 0.0067(9) 0.0023(9) -0.0024(10)
C6 0.0245(11) 0.0187(10) 0.0138(9) -0.0010(8) 0.0010(8) 0.0018(8)
C7 0.0294(12) 0.0174(10) 0.0158(9) -0.0030(8) -0.0010(8) -0.0012(9)
C8 0.0209(10) 0.0194(10) 0.0155(9) -0.0010(8) -0.0011(8) -0.0001(8)
C9 0.0311(12) 0.0273(12) 0.0188(10) -0.0052(9) 0.0042(9) 0.0057(10)
C10 0.0206(11) 0.0332(13) 0.0237(11) -0.0071(10) -0.0021(9) -0.0029(9)
C11 0.0295(12) 0.0207(10) 0.0201(10) -0.0047(8) 0.0040(9) -0.0021(9)
C12 0.0338(13) 0.0220(11) 0.0262(11) -0.0054(9) 0.0051(10) 0.0048(10)
C13 0.0225(11) 0.0207(10) 0.0248(11) -0.0014(9) 0.0032(9) 0.0041(8)
C14 0.0349(14) 0.0306(13) 0.0258(12) -0.0082(10) 0.0014(10) -0.0019(11)
C15 0.0265(12) 0.0341(13) 0.0327(13) -0.0029(11) 0.0038(10) 0.0112(10)
C16 0.0218(10) 0.0163(10) 0.0251(10) 0.0013(8) 0.0060(8) 0.0001(8)
C17 0.0276(11) 0.0206(10) 0.0200(10) 0.0060(8) 0.0096(9) 0.0058(9)
C18 0.0228(11) 0.0202(10) 0.0176(9) 0.0032(8) 0.0034(8) 0.0060(8)
C19 0.0214(11) 0.0306(13) 0.0350(13) 0.0031(10) 0.0093(10) -0.0048(9)
C20 0.0300(12) 0.0347(13) 0.0190(10) 0.0047(9) 0.0028(9) 0.0060(10)
C31 0.0209(11) 0.0330(13) 0.0257(11) -0.0019(10) 0.0034(9) 0.0024(9)
C32 0.0182(10) 0.0284(11) 0.0177(9) 0.0026(8) 0.0010(8) -0.0020(9)
C33 0.0239(12) 0.0405(14) 0.0216(11) 0.0028(10) -0.0006(9) -0.0058(10)
C34 0.0262(12) 0.0329(13) 0.0299(12) 0.0056(10) -0.0060(10) -0.0013(10)
Br2 0.01979(14) 0.01597(13) 0.03075(16) 0.000 -0.00267(12) 0.000
Cu5 0.01475(12) 0.02246(13) 0.01357(11) 0.00055(9) 0.00050(9) -0.00305(10)
Cu6 0.01959(13) 0.02700(14) 0.01547(11) 0.00003(10) -0.00011(9) -0.00160(10)
Cl5 0.0289(3) 0.0622(5) 0.0449(4) 0.0383(4) 0.0006(3) 0.0062(3)
Cl6 0.0504(4) 0.0549(5) 0.0392(4) -0.0241(3) 0.0183(3) 0.0008(3)
F25 0.0224(8) 0.0608(11) 0.0640(12) -0.0315(10) 0.0094(8) -0.0111(8)
F26 0.0240(7) 0.0568(10) 0.0275(7) -0.0079(7) 0.0080(6) 0.0107(7)
F27 0.0279(9) 0.0781(14) 0.0665(12) 0.0466(11) 0.0089(8) 0.0238(9)
F28 0.0199(7) 0.0426(9) 0.0379(8) 0.0116(7) 0.0098(6) 0.0055(6)
F29 0.0306(8) 0.0346(8) 0.0600(11) 0.0125(8) 0.0044(7) -0.0070(7)
F30 0.0320(9) 0.1115(17) 0.0184(7) 0.0201(9) 0.0064(6) -0.0047(10)
F31 0.058(2) 0.0477(19) 0.0410(17) -0.0033(14) -0.0255(14) 0.0009(15)
F32 0.063(2) 0.101(3) 0.0314(17) -0.034(2) -0.0017(14) 0.011(2)
F33 0.054(2) 0.084(3) 0.068(2) 0.019(2) -0.0173(17) -0.039(2)
F34 0.0439(10) 0.0514(11) 0.0492(10) -0.0060(8) 0.0110(8) 0.0275(8)
F35 0.0341(9) 0.0586(11) 0.0345(8) 0.0071(8) 0.0011(7) 0.0116(8)
F36 0.0269(8) 0.0352(9) 0.0810(13) 0.0066(9) -0.0009(8) 0.0010(7)
O5 0.0285(10) 0.0501(13) 0.0619(14) 0.0036(11) 0.0141(10) -0.0125(9)
O6 0.0336(11) 0.0563(14) 0.0601(14) 0.0136(11) -0.0157(10) -0.0001(10)
N9 0.0155(8) 0.0224(9) 0.0130(7) 0.0000(7) 0.0020(6) 0.0026(7)
N10 0.0154(8) 0.0221(9) 0.0132(7) 0.0017(7) 0.0014(6) 0.0022(7)
N11 0.0242(9) 0.0237(9) 0.0168(8) -0.0030(7) 0.0013(7) -0.0026(8)
N12 0.0251(10) 0.0238(9) 0.0171(8) -0.0004(7) 0.0022(7) 0.0028(8)
C21 0.0183(10) 0.0209(10) 0.0145(9) 0.0013(8) -0.0004(7) 0.0037(8)
C22 0.0206(10) 0.0285(12) 0.0190(10) 0.0095(9) -0.0006(8) 0.0035(9)
C23 0.0177(10) 0.0251(11) 0.0158(9) 0.0030(8) 0.0013(7) -0.0003(8)
C24 0.0201(11) 0.0304(12) 0.0203(10) 0.0043(9) 0.0010(8) 0.0060(9)
C25 0.0216(11) 0.0391(14) 0.0189(10) 0.0111(10) 0.0014(8) 0.0002(10)
C26 0.0355(13) 0.0242(11) 0.0195(10) -0.0051(9) 0.0063(9) -0.0067(10)
C27 0.0372(14) 0.0219(11) 0.0261(11) -0.0059(9) 0.0120(10) -0.0026(10)
C28 0.0306(12) 0.0180(10) 0.0251(11) -0.0004(9) 0.0081(9) 0.0025(9)
C29 0.0437(16) 0.0456(16) 0.0218(11) -0.0123(11) 0.0029(11) -0.0140(13)
C30 0.0293(13) 0.0285(12) 0.0337(13) 0.0013(10) 0.0089(10) 0.0093(10)
C35 0.0210(11) 0.0273(12) 0.0261(11) -0.0012(9) 0.0025(9) -0.0016(9)
C36 0.0273(12) 0.0358(14) 0.0265(11) 0.0007(10) -0.0033(10) -0.0081(10)
N13 0.0235(9) 0.0242(9) 0.0153(8) 0.0035(7) 0.0021(7) 0.0000(7)
C37 0.0349(13) 0.0327(13) 0.0223(11) -0.0032(10) 0.0049(10) 0.0027(11)
C38 0.087(3) 0.0317(15) 0.0444(17) -0.0090(13) 0.0110(17) 0.0152(16)
C39 0.0356(14) 0.0370(14) 0.0190(10) 0.0006(10) 0.0013(9) 0.0064(11)
C40 0.0286(14) 0.076(2) 0.0294(13) -0.0084(14) -0.0020(11) 0.0035(14)
C41 0.0412(15) 0.0236(12) 0.0373(14) 0.0083(11) 0.0079(11) 0.0052(11)
C42 0.070(2) 0.0305(15) 0.057(2) 0.0011(14) 0.0176(17) 0.0181(15)
C43 0.0327(14) 0.0449(16) 0.0305(13) -0.0021(12) 0.0096(11) -0.0134(12)
C44 0.0329(16) 0.098(3) 0.0344(15) -0.0102(17) -0.0007(12) -0.0172(17)
N14 0.0456(18) 0.0231(14) 0.0159(12) 0.000 0.0021(12) 0.000
C45 0.084(3) 0.0448(18) 0.0423(17) -0.0036(14) 0.0155(17) -0.0341(18)
C46 0.152(4) 0.127(4) 0.123(4) -0.047(3) 0.026(3) -0.094(3)
C47 0.057(2) 0.079(3) 0.0379(16) 0.0314(17) 0.0181(15) 0.0293(18)
C48 0.089(3) 0.104(3) 0.096(3) 0.045(3) 0.037(2) 0.048(2)
F12A 0.0319(13) 0.0454(15) 0.105(3) 0.0137(16) 0.0109(16) -0.0133(11)
F11A 0.0274(12) 0.117(3) 0.0296(12) 0.0058(15) -0.0081(9) 0.0091(15)
F10A 0.0239(12) 0.074(2) 0.0610(19) -0.0471(17) 0.0108(12) -0.0085(14)
F32A 0.049(3) 0.061(4) 0.021(3) 0.004(3) 0.005(2) -0.010(3)
F33A 0.073(5) 0.060(4) 0.064(4) -0.014(3) -0.019(3) -0.031(3)
F31A 0.048(4) 0.083(5) 0.046(4) -0.028(4) -0.007(3) 0.002(3)

loop_
_atom_type_symbol
_atom_type_description
_atom_type_scat_dispersion_real
_atom_type_scat_dispersion_imag
_atom_type_scat_source
C C 0.0033 0.0016 'International Tables Vol C Tables 4.2.6.8 and 6.1.1.4'
H H 0.0000 0.0000 'International Tables Vol C Tables 4.2.6.8 and 6.1.1.4'
Br Br -0.2901 2.4595 'International Tables Vol C Tables 4.2.6.8 and 6.1.1.4'
Cl Cl 0.1484 0.1585 'International Tables Vol C Tables 4.2.6.8 and 6.1.1.4'
Cu Cu 0.3201 1.2651 'International Tables Vol C Tables 4.2.6.8 and 6.1.1.4'
F F 0.0171 0.0103 'International Tables Vol C Tables 4.2.6.8 and 6.1.1.4'
N N 0.0061 0.0033 'International Tables Vol C Tables 4.2.6.8 and 6.1.1.4'
O O 0.0106 0.0060 'International Tables Vol C Tables 4.2.6.8 and 6.1.1.4'

loop_
_geom_angle_atom_site_label_1
_geom_angle_atom_site_label_2
_geom_angle_atom_site_label_3
_geom_angle
_geom_angle_site_symmetry_1
_geom_angle_site_symmetry_3
Cu1 Br1 Cu3 116.340(13) . .
Cu1 Br1 Cu4 151.272(12) . .
Cu2 Br1 Cu1 75.521(12) . .
Cu2 Br1 Cu3 149.035(12) . .
Cu2 Br1 Cu4 107.063(13) . .
Cu4 Br1 Cu3 76.620(12) . .
N1 Cu1 Br1 94.77(5) . .
N1 Cu1 N3 97.25(7) . .
N3 Cu1 Br1 97.20(5) . .
C31 Cu1 Br1 98.24(8) . .
C31 Cu1 N1 131.88(9) . .
C31 Cu1 N3 126.40(9) . .
N2 Cu2 Br1 94.89(5) . .
N4 Cu2 Br1 95.89(5) . .
N4 Cu2 N2 99.10(7) . .
C32 Cu2 Br1 99.51(7) . .
C32 Cu2 N2 125.07(8) . .
C32 Cu2 N4 131.17(8) . .
N5 Cu3 Br1 94.00(5) . .
N5 Cu3 N7 100.80(8) . .
N7 Cu3 Br1 92.11(5) . .
C33 Cu3 Br1 105.34(8) . .
C33 Cu3 N5 132.75(9) . .
C33 Cu3 N7 120.60(9) . .
N6 Cu4 Br1 94.18(5) . .
N8 Cu4 Br1 90.98(5) . .
N8 Cu4 N6 101.31(7) . .
C34 Cu4 Br1 106.83(8) . .
C34 Cu4 N6 126.88(10) . .
C34 Cu4 N8 125.74(10) . .
N2 N1 Cu1 117.84(13) . .
C1 N1 Cu1 133.87(16) . .
C1 N1 N2 108.27(17) . .
N1 N2 Cu2 115.89(13) . .
C3 N2 Cu2 136.16(15) . .
C3 N2 N1 107.93(17) . .
N4 N3 Cu1 116.72(13) . .
C6 N3 Cu1 135.14(15) . .
C6 N3 N4 108.14(17) . .
N3 N4 Cu2 116.56(13) . .
C8 N4 Cu2 134.88(15) . .
C8 N4 N3 108.09(17) . .
N6 N5 Cu3 116.98(13) . .
C11 N5 Cu3 135.04(16) . .
C11 N5 N6 107.82(18) . .
N5 N6 Cu4 118.57(14) . .
C13 N6 Cu4 133.10(15) . .
C13 N6 N5 108.31(18) . .
N8 N7 Cu3 117.32(13) . .
C16 N7 Cu3 133.69(15) . .
C16 N7 N8 107.88(17) . .
N7 N8 Cu4 118.10(13) . .
C18 N8 Cu4 133.44(15) . .
C18 N8 N7 108.21(17) . .
N1 C1 C2 109.5(2) . .
N1 C1 C4 120.0(2) . .
C2 C1 C4 130.4(2) . .
C1 C2 Cl1 128.86(19) . .
C1 C2 C3 104.47(19) . .
C3 C2 Cl1 126.66(19) . .
N2 C3 C2 109.78(19) . .
N2 C3 C5 123.3(2) . .
C2 C3 C5 126.9(2) . .
F1 C4 F2 104.0(3) . .
F1 C4 C1 112.5(2) . .
F2 C4 C1 111.8(3) . .
F3 C4 F1 107.8(3) . .
F3 C4 F2 107.7(3) . .
F3 C4 C1 112.5(2) . .
F4 C5 F5 105.22(19) . .
F4 C5 C3 111.7(2) . .
F5 C5 C3 111.9(2) . .
F6 C5 F4 107.1(2) . .
F6 C5 F5 107.3(2) . .
F6 C5 C3 113.10(19) . .
N3 C6 C7 109.76(19) . .
N3 C6 C9 121.7(2) . .
C7 C6 C9 128.5(2) . .
C6 C7 Cl2 128.19(18) . .
C6 C7 C8 104.30(18) . .
C8 C7 Cl2 127.49(18) . .
N4 C8 C7 109.70(19) . .
N4 C8 C10 122.61(19) . .
C7 C8 C10 127.7(2) . .
F7 C9 F8 106.2(2) . .
F7 C9 F9 106.0(2) . .
F7 C9 C6 113.54(19) . .
F8 C9 C6 111.9(2) . .
F9 C9 F8 107.1(2) . .
F9 C9 C6 111.7(2) . .
F10 C10 F11 106.0(6) . .
F10 C10 C8 110.4(5) . .
F11 C10 C8 108.9(4) . .
F12 C10 F10 109.6(6) . .
F12 C10 F11 108.4(7) . .
F12 C10 C8 113.2(5) . .
F12A C10 C8 110.8(2) . .
F11A C10 C8 112.9(2) . .
F11A C10 F12A 104.3(3) . .
F11A C10 F10A 108.8(3) . .
F10A C10 C8 114.5(2) . .
F10A C10 F12A 104.8(3) . .
N5 C11 C12 109.9(2) . .
N5 C11 C14 120.8(2) . .
C12 C11 C14 129.3(2) . .
C11 C12 Cl3 127.48(19) . .
C11 C12 C13 104.6(2) . .
C13 C12 Cl3 127.9(2) . .
N6 C13 C12 109.4(2) . .
N6 C13 C15 119.9(2) . .
C12 C13 C15 130.7(2) . .
F13 C14 F14 106.8(2) . .
F13 C14 F15 106.9(2) . .
F13 C14 C11 112.4(2) . .
F14 C14 C11 111.9(2) . .
F15 C14 F14 105.6(2) . .
F15 C14 C11 112.8(2) . .
F16 C15 C13 112.6(2) . .
F17 C15 F16 104.7(2) . .
F17 C15 C13 111.8(2) . .
F18 C15 F16 107.7(2) . .
F18 C15 F17 106.0(2) . .
F18 C15 C13 113.4(2) . .
N7 C16 C17 109.8(2) . .
N7 C16 C19 119.8(2) . .
C17 C16 C19 130.4(2) . .
C16 C17 Cl4 127.35(19) . .
C18 C17 Cl4 128.34(18) . .
C18 C17 C16 104.30(19) . .
N8 C18 C17 109.80(19) . .
N8 C18 C20 118.9(2) . .
C17 C18 C20 131.3(2) . .
F19 C19 C16 112.7(2) . .
F20 C19 F19 106.0(2) . .
F20 C19 C16 111.97(19) . .
F21 C19 F19 106.5(2) . .
F21 C19 F20 106.8(2) . .
F21 C19 C16 112.5(2) . .
F22 C20 C18 112.0(2) . .
F23 C20 F22 105.6(2) . .
F23 C20 C18 112.3(2) . .
F24 C20 F22 107.5(2) . .
F24 C20 F23 107.1(2) . .
F24 C20 C18 111.9(2) . .
O1 C31 Cu1 172.8(2) . .
O2 C32 Cu2 173.0(2) . .
O3 C33 Cu3 174.9(3) . .
O4 C34 Cu4 177.2(3) . .
Cu5 Br2 Cu5 77.034(16) . 2_656
Cu5 Br2 Cu6 150.420(8) . 2_656
Cu5 Br2 Cu6 150.421(8) 2_656 .
Cu5 Br2 Cu6 111.228(10) 2_656 2_656
Cu5 Br2 Cu6 111.227(10) . .
Cu6 Br2 Cu6 76.164(16) . 2_656
N9 Cu5 Br2 94.64(5) . .
N9 Cu5 N10 95.86(7) . 2_656
N10 Cu5 Br2 96.36(5) 2_656 .
C35 Cu5 Br2 102.86(8) . .
C35 Cu5 N9 128.77(9) . .
C35 Cu5 N10 128.62(9) . 2_656
N11 Cu6 Br2 93.19(5) . .
N11 Cu6 N12 101.83(8) . 2_656
N12 Cu6 Br2 92.68(5) 2_656 .
C36 Cu6 Br2 104.68(8) . .
C36 Cu6 N11 129.35(10) . .
C36 Cu6 N12 123.64(10) . 2_656
N10 N9 Cu5 117.91(13) . .
C21 N9 Cu5 132.75(14) . .
C21 N9 N10 108.55(17) . .
N9 N10 Cu5 116.50(13) . 2_656
C23 N10 Cu5 135.64(15) . 2_656
C23 N10 N9 107.78(17) . .
N12 N11 Cu6 116.68(14) . .
C26 N11 Cu6 135.30(17) . .
C26 N11 N12 107.90(19) . .
N11 N12 Cu6 118.48(14) . 2_656
C28 N12 Cu6 132.96(16) . 2_656
C28 N12 N11 108.40(18) . .
N9 C21 C22 109.51(19) . .
N9 C21 C24 120.25(19) . .
C22 C21 C24 130.24(19) . .
C21 C22 Cl5 128.81(17) . .
C21 C22 C23 104.22(18) . .
C23 C22 Cl5 126.94(18) . .
N10 C23 C22 109.94(19) . .
N10 C23 C25 121.64(19) . .
C22 C23 C25 128.3(2) . .
F25 C24 F26 105.8(2) . .
F25 C24 F27 108.1(2) . .
F25 C24 C21 112.62(19) . .
F26 C24 C21 111.80(18) . .
F27 C24 F26 106.7(2) . .
F27 C24 C21 111.52(19) . .
F28 C25 F29 106.57(19) . .
F28 C25 F30 107.4(2) . .
F28 C25 C23 113.10(19) . .
F29 C25 C23 111.6(2) . .
F30 C25 F29 105.8(2) . .
F30 C25 C23 111.93(19) . .
N11 C26 C27 110.0(2) . .
N11 C26 C29 120.4(2) . .
C27 C26 C29 129.6(2) . .
C26 C27 Cl6 128.1(2) . .
C26 C27 C28 104.3(2) . .
C28 C27 Cl6 127.6(2) . .
N12 C28 C27 109.4(2) . .
N12 C28 C30 120.0(2) . .
C27 C28 C30 130.6(2) . .
F31 C29 C26 111.4(2) . .
F32 C29 F31 107.1(3) . .
F32 C29 F33 108.3(3) . .
F32 C29 C26 113.9(3) . .
F33 C29 F31 101.4(3) . .
F33 C29 C26 113.8(3) . .
F32A C29 C26 110.8(5) . .
F32A C29 F33A 104.0(5) . .
F33A C29 C26 106.6(5) . .
F31A C29 C26 117.0(4) . .
F31A C29 F32A 108.7(7) . .
F31A C29 F33A 108.9(6) . .
F34 C30 F35 106.8(2) . .
F34 C30 F36 106.3(2) . .
F34 C30 C28 112.8(2) . .
F35 C30 F36 105.9(2) . .
F35 C30 C28 112.1(2) . .
F36 C30 C28 112.5(2) . .
O5 C35 Cu5 175.6(2) . .
O6 C36 Cu6 175.2(3) . .
C39 N13 C37 110.55(18) . .
C39 N13 C43 106.16(18) . .
C41 N13 C37 106.38(18) . .
C41 N13 C39 112.0(2) . .
C41 N13 C43 111.4(2) . .
C43 N13 C37 110.38(19) . .
N13 C37 H37A 108.4 . .
N13 C37 H37B 108.4 . .
H37A C37 H37B 107.4 . .
C38 C37 N13 115.7(2) . .
C38 C37 H37A 108.4 . .
C38 C37 H37B 108.4 . .
C37 C38 H38A 109.5 . .
C37 C38 H38B 109.5 . .
C37 C38 H38C 109.5 . .
H38A C38 H38B 109.5 . .
H38A C38 H38C 109.5 . .
H38B C38 H38C 109.5 . .
N13 C39 H39A 108.5 . .
N13 C39 H39B 108.5 . .
N13 C39 C40 115.1(2) . .
H39A C39 H39B 107.5 . .
C40 C39 H39A 108.5 . .
C40 C39 H39B 108.5 . .
C39 C40 H40A 109.5 . .
C39 C40 H40B 109.5 . .
C39 C40 H40C 109.5 . .
H40A C40 H40B 109.5 . .
H40A C40 H40C 109.5 . .
H40B C40 H40C 109.5 . .
N13 C41 H41A 108.6 . .
N13 C41 H41B 108.6 . .
N13 C41 C42 114.7(2) . .
H41A C41 H41B 107.6 . .
C42 C41 H41A 108.6 . .
C42 C41 H41B 108.6 . .
C41 C42 H42A 109.5 . .
C41 C42 H42B 109.5 . .
C41 C42 H42C 109.5 . .
H42A C42 H42B 109.5 . .
H42A C42 H42C 109.5 . .
H42B C42 H42C 109.5 . .
N13 C43 H43A 108.6 . .
N13 C43 H43B 108.6 . .
N13 C43 C44 114.8(2) . .
H43A C43 H43B 107.5 . .
C44 C43 H43A 108.6 . .
C44 C43 H43B 108.6 . .
C43 C44 H44A 109.5 . .
C43 C44 H44B 109.5 . .
C43 C44 H44C 109.5 . .
H44A C44 H44B 109.5 . .
H44A C44 H44C 109.5 . .
H44B C44 H44C 109.5 . .
C45 N14 C45 112.3(4) 2_655 .
C47 N14 C45 105.49(17) . 2_655
C47 N14 C45 105.50(17) 2_655 .
C47 N14 C45 111.6(2) 2_655 2_655
C47 N14 C45 111.6(2) . .
C47 N14 C47 110.5(4) . 2_655
N14 C45 H45A 108.6 . .
N14 C45 H45B 108.6 . .
N14 C45 C46 114.4(3) . .
H45A C45 H45B 107.6 . .
C46 C45 H45A 108.6 . .
C46 C45 H45B 108.6 . .
C45 C46 H46A 109.5 . .
C45 C46 H46B 109.5 . .
C45 C46 H46C 109.5 . .
H46A C46 H46B 109.5 . .
H46A C46 H46C 109.5 . .
H46B C46 H46C 109.5 . .
N14 C47 H47A 108.6 . .
N14 C47 H47B 108.6 . .
N14 C47 C48 114.7(3) . .
H47A C47 H47B 107.6 . .
C48 C47 H47A 108.6 . .
C48 C47 H47B 108.6 . .
C47 C48 H48A 109.5 . .
C47 C48 H48B 109.5 . .
C47 C48 H48C 109.5 . .
H48A C48 H48B 109.5 . .
H48A C48 H48C 109.5 . .
H48B C48 H48C 109.5 . .

loop_
_geom_bond_atom_site_label_1
_geom_bond_atom_site_label_2
_geom_bond_distance
_geom_bond_site_symmetry_2
Br1 Cu1 2.5967(4) .
Br1 Cu2 2.5865(4) .
Br1 Cu3 2.6124(4) .
Br1 Cu4 2.6006(4) .
Cu1 N1 2.0094(18) .
Cu1 N3 2.0204(18) .
Cu1 C31 1.819(2) .
Cu2 N2 2.0332(17) .
Cu2 N4 2.0254(17) .
Cu2 C32 1.829(2) .
Cu3 N5 2.0116(19) .
Cu3 N7 2.0283(18) .
Cu3 C33 1.823(3) .
Cu4 N6 2.0208(18) .
Cu4 N8 2.0083(18) .
Cu4 C34 1.821(2) .
Cl1 C2 1.713(2) .
Cl2 C7 1.710(2) .
Cl3 C12 1.715(2) .
Cl4 C17 1.712(2) .
F1 C4 1.298(4) .
F2 C4 1.307(4) .
F3 C4 1.295(3) .
F4 C5 1.340(3) .
F5 C5 1.340(3) .
F6 C5 1.327(3) .
F7 C9 1.327(3) .
F8 C9 1.337(3) .
F9 C9 1.330(3) .
F10 C10 1.272(8) .
F11 C10 1.333(7) .
F12 C10 1.265(7) .
F13 C14 1.318(3) .
F14 C14 1.334(3) .
F15 C14 1.326(3) .
F16 C15 1.326(3) .
F17 C15 1.326(3) .
F18 C15 1.310(3) .
F19 C19 1.339(3) .
F20 C19 1.334(3) .
F21 C19 1.334(3) .
F22 C20 1.331(3) .
F23 C20 1.329(3) .
F24 C20 1.325(3) .
O1 C31 1.118(3) .
O2 C32 1.120(3) .
O3 C33 1.119(3) .
O4 C34 1.120(3) .
N1 N2 1.348(2) .
N1 C1 1.347(3) .
N2 C3 1.345(3) .
N3 N4 1.355(2) .
N3 C6 1.345(3) .
N4 C8 1.343(3) .
N5 N6 1.351(2) .
N5 C11 1.347(3) .
N6 C13 1.346(3) .
N7 N8 1.349(2) .
N7 C16 1.345(3) .
N8 C18 1.343(3) .
C1 C2 1.381(3) .
C1 C4 1.489(3) .
C2 C3 1.382(3) .
C3 C5 1.487(3) .
C6 C7 1.384(3) .
C6 C9 1.484(3) .
C7 C8 1.390(3) .
C8 C10 1.482(3) .
C10 F12A 1.358(4) .
C10 F11A 1.306(3) .
C10 F10A 1.309(3) .
C11 C12 1.379(3) .
C11 C14 1.485(3) .
C12 C13 1.384(3) .
C13 C15 1.481(3) .
C16 C17 1.383(3) .
C16 C19 1.487(3) .
C17 C18 1.380(3) .
C18 C20 1.484(3) .
Br2 Cu5 2.5731(4) .
Br2 Cu5 2.5731(4) 2_656
Br2 Cu6 2.6059(4) .
Br2 Cu6 2.6059(4) 2_656
Cu5 N9 2.0185(17) .
Cu5 N10 2.0274(17) 2_656
Cu5 C35 1.816(2) .
Cu6 N11 2.0087(19) .
Cu6 N12 2.0185(18) 2_656
Cu6 C36 1.819(3) .
Cl5 C22 1.709(2) .
Cl6 C27 1.711(2) .
F25 C24 1.323(3) .
F26 C24 1.326(3) .
F27 C24 1.325(3) .
F28 C25 1.325(3) .
F29 C25 1.348(3) .
F30 C25 1.333(3) .
F31 C29 1.374(4) .
F32 C29 1.299(5) .
F33 C29 1.323(4) .
F34 C30 1.333(3) .
F35 C30 1.334(3) .
F36 C30 1.340(3) .
O5 C35 1.122(3) .
O6 C36 1.117(3) .
N9 N10 1.350(2) .
N9 C21 1.342(3) .
N10 C23 1.342(3) .
N11 N12 1.350(3) .
N11 C26 1.344(3) .
N12 C28 1.341(3) .
C21 C22 1.385(3) .
C21 C24 1.489(3) .
C22 C23 1.386(3) .
C23 C25 1.484(3) .
C26 C27 1.379(4) .
C26 C29 1.486(4) .
C27 C28 1.391(3) .
C28 C30 1.482(4) .
C29 F32A 1.337(8) .
C29 F33A 1.358(7) .
C29 F31A 1.222(8) .
N13 C37 1.523(3) .
N13 C39 1.507(3) .
N13 C41 1.500(3) .
N13 C43 1.519(3) .
C37 H37A 0.9900 .
C37 H37B 0.9900 .
C37 C38 1.503(4) .
C38 H38A 0.9800 .
C38 H38B 0.9800 .
C38 H38C 0.9800 .
C39 H39A 0.9900 .
C39 H39B 0.9900 .
C39 C40 1.509(4) .
C40 H40A 0.9800 .
C40 H40B 0.9800 .
C40 H40C 0.9800 .
C41 H41A 0.9900 .
C41 H41B 0.9900 .
C41 C42 1.520(4) .
C42 H42A 0.9800 .
C42 H42B 0.9800 .
C42 H42C 0.9800 .
C43 H43A 0.9900 .
C43 H43B 0.9900 .
C43 C44 1.528(4) .
C44 H44A 0.9800 .
C44 H44B 0.9800 .
C44 H44C 0.9800 .
N14 C45 1.504(3) .
N14 C45 1.504(3) 2_655
N14 C47 1.503(3) 2_655
N14 C47 1.503(3) .
C45 H45A 0.9900 .
C45 H45B 0.9900 .
C45 C46 1.511(5) .
C46 H46A 0.9800 .
C46 H46B 0.9800 .
C46 H46C 0.9800 .
C47 H47A 0.9900 .
C47 H47B 0.9900 .
C47 C48 1.530(5) .
C48 H48A 0.9800 .
C48 H48B 0.9800 .
C48 H48C 0.9800 .
